data_1546080
loop_
_publ_author_name
'Brechin, Euan K.'
'Sanz, Sergio'
'O'Connor, Helen'
'Mart\'i-Centelles, Vicente'
'Comar, Priyanka'
'Pitak, Mateusz'
'Coles, Simon'
'Lorusso, Giulia'
'Palacios, Elias'
'Evangelisti, Marco'
'Baldansuren, Amgalanbaatar'
'Chilton, Nicholas F.'
'Weihe, H\/ogni'
'McInnes, Eric J. L.'
'Lusby, Paul'
'Piligkos, Stergios'

_publ_section_title
;
 [MIII2MII3]n+ trigonal bipyramidal cages based on diamagnetic and
 paramagnetic metalloligands.
;
_journal_name_full 'Chem. Sci.'
_journal_paper_doi 10.1039/C7SC00487G
_journal_year 2017
_chemical_formula_moiety 'C54 H48 Br6 Fe2 N6 O12 Zn3, 2(C N O2)'
_chemical_formula_sum 'C56 H48 Br6 Fe2 N8 O16 Zn3'
_chemical_formula_weight 1876.29
_space_group_crystal_system trigonal
_space_group_IT_number 154
_space_group_name_Hall 'P 32 2"'
_space_group_name_H-M_alt 'P 32 2 1'
_symmetry_space_group_name_Hall 'P 32 2"'
_symmetry_space_group_name_H-M 'P 32 2 1'
_atom_sites_solution_hydrogens geom
_audit_creation_date 2017-03-26
_audit_creation_method
;
Olex2 1.2
(compiled 2017.03.02 svn.r3394 for OlexSys, GUI svn.r5324)
;
_audit_update_record
;
2017-05-01 deposited with the CCDC.
2017-05-19 downloaded from the CCDC.
;
_cell_angle_alpha 90
_cell_angle_beta 90
_cell_angle_gamma 120
_cell_formula_units_Z 3
_cell_length_a 12.8153(16)
_cell_length_b 12.8153(16)
_cell_length_c 38.817(5)
_cell_measurement_reflns_used 11316
_cell_measurement_temperature 100(2)
_cell_measurement_theta_max 27.5
_cell_measurement_theta_min 2.1
_cell_volume 5520.9(12)
_computing_cell_refinement 'CrystalClear-SM Expert 2.1 b29 (Rigaku, 2013)'
_computing_data_collection 'CrystalClear-SM Expert 3.1 b27 (Rigaku, 2012)'
_computing_data_reduction 'CrystalClear-SM Expert 2.1 b29 (Rigaku, 2013)'
_computing_molecular_graphics 'Olex2 (Dolomanov et al., 2009)'
_computing_publication_material 'Olex2 (Dolomanov et al., 2009)'
_computing_structure_refinement 'ShelXL (Sheldrick, 2015)'
_computing_structure_solution
;
SUPERFLIP (Palatinus, L. & Chapuis, G. (2007). J. Appl. Cryst. 40, 786-790)
;
_diffrn_ambient_temperature 100(2)
_diffrn_detector CCD
_diffrn_detector_area_resol_mean 28.5714
_diffrn_measured_fraction_theta_full 0.995
_diffrn_measured_fraction_theta_max 0.995
_diffrn_measurement_device
;
AFC12 (Right): Kappa 3 circle
;
_diffrn_measurement_device_type
;
Rigaku Saturn724+ (2x2 bin mode)
;
_diffrn_measurement_method 'profile data from \w-scans'
_diffrn_measurement_specimen_support Mitegen
_diffrn_radiation_monochromator Confocal
_diffrn_radiation_type 'Mo K\a'
_diffrn_radiation_wavelength 0.71075
_diffrn_reflns_av_R_equivalents 0.0627
_diffrn_reflns_av_unetI/netI 0.0448
_diffrn_reflns_Laue_measured_fraction_full 0.995
_diffrn_reflns_Laue_measured_fraction_max 0.995
_diffrn_reflns_limit_h_max 15
_diffrn_reflns_limit_h_min -15
_diffrn_reflns_limit_k_max 15
_diffrn_reflns_limit_k_min -14
_diffrn_reflns_limit_l_max 46
_diffrn_reflns_limit_l_min -41
_diffrn_reflns_number 32005
_diffrn_reflns_point_group_measured_fraction_full 0.997
_diffrn_reflns_point_group_measured_fraction_max 0.997
_diffrn_reflns_theta_full 25.242
_diffrn_reflns_theta_max 25.351
_diffrn_reflns_theta_min 3.149
_diffrn_source 'Rotating Anode'
_diffrn_source_current 55.0
_diffrn_source_power 2.5
_diffrn_source_voltage 45.0
_exptl_absorpt_coefficient_mu 4.668
_exptl_absorpt_correction_T_max 1.000
_exptl_absorpt_correction_T_min 0.523
_exptl_absorpt_correction_type multi-scan
_exptl_absorpt_process_details 'CrystalClear-SM Expert 2.1 b29 (Rigaku, 2013)'
_exptl_crystal_colour 'dark red'
_exptl_crystal_density_diffrn 1.693
_exptl_crystal_description Prism
_exptl_crystal_F_000 2760
_exptl_crystal_size_max 0.08
_exptl_crystal_size_mid 0.05
_exptl_crystal_size_min 0.04
_refine_diff_density_max 2.816
_refine_diff_density_min -0.606
_refine_diff_density_rms 0.143
_refine_ls_abs_structure_details
;
 Flack x determined using 2506 quotients [(I+)-(I-)]/[(I+)+(I-)]
 (Parsons, Flack and Wagner, Acta Cryst. B69 (2013) 249-259).
;
_refine_ls_abs_structure_Flack 0.006(6)
_refine_ls_extinction_method none
_refine_ls_goodness_of_fit_ref 1.040
_refine_ls_hydrogen_treatment constr
_refine_ls_matrix_type full
_refine_ls_number_parameters 404
_refine_ls_number_reflns 6717
_refine_ls_number_restraints 17
_refine_ls_restrained_S_all 1.047
_refine_ls_R_factor_all 0.0409
_refine_ls_R_factor_gt 0.0379
_refine_ls_shift/su_max 0.001
_refine_ls_shift/su_mean 0.000
_refine_ls_structure_factor_coef Fsqd
_refine_ls_weighting_details 'w=1/[\s^2^(Fo^2^)+(0.0744P)^2^] where P=(Fo^2^+2Fc^2^)/3'
_refine_ls_weighting_scheme calc
_refine_ls_wR_factor_gt 0.1091
_refine_ls_wR_factor_ref 0.1104
_reflns_Friedel_coverage 0.755
_reflns_Friedel_fraction_full 0.999
_reflns_Friedel_fraction_max 0.999
_reflns_number_gt 6197
_reflns_number_total 6717
_reflns_threshold_expression 'I > 2\s(I)'
_cod_data_source_file c7sc00487g2.cif
_cod_data_source_block compound2_rev1
_cod_depositor_comments
;
The following automatic conversions were performed:

'_exptl_absorpt_correction_type' value 'Multi-scan' changed to
'multi-scan' according to
/home/data/users/saulius/crontab/automatic-downloads/rss-feeds/RSC/lib/dictionaries/cif_core.dic
dictionary named 'cif_core.dic' version 2.4.2 from 2011-04-26.

Automatic conversion script
Id: cif_fix_values 4973 2017-02-22 13:04:09Z antanas 
;
_cod_original_cell_volume 5520.9(16)
_cod_database_code 1546080
_shelx_shelxl_version_number 2014/7
_shelx_space_group_comment
;
The symmetry employed for this shelxl refinement is uniquely defined
by the following loop, which should always be used as a source of
symmetry information in preference to the above space-group names.
They are only intended as comments.
;
_shelx_estimated_absorpt_t_max 0.835
_shelx_estimated_absorpt_t_min 0.706
_olex2_refinement_description
;
1. Fixed Uiso
 At 1.2 times of:
  All C(H) groups
 At 1.5 times of:
  All C(H,H,H) groups
2. Restrained distances
 N4A-C28A
 1.48 with sigma of 0.01
 N4A-O8A
 1.22 with sigma of 0.01
 N4A-O7A
 1.22 with sigma of 0.01
 N4B-C28B
 1.48 with sigma of 0.01
 N4B-O8A
 1.22 with sigma of 0.01
 N4B-O7B
 1.22 with sigma of 0.01
 C28A-C28B
 2.9 with sigma of 0.02
 O7A-C28A
 2.3 with sigma of 0.02
 O8A-C28A
 2.3 with sigma of 0.02
 O8A-O7A
 2.16 with sigma of 0.02
 O7B-C28B
 2.3 with sigma of 0.02
 O8B-C28B
 2.3 with sigma of 0.02
 O8B-O7B
 2.16 with sigma of 0.02
3. Restrained planarity
 N4A, C28A, O7A, O8A
 with sigma of 0.01
 C28B, O7B, N4B, O8B
 with sigma of 0.00001
4. Uiso/Uaniso restraints and constraints
Uiso(O8A) = Uiso(O7A) = Uiso(N4A) = Uiso(C28A)
Uiso(O7B) = Uiso(N4B) = Uiso(O8B) = Uiso(C28B)
5. Others
 Sof(N4B)=Sof(C28B)=Sof(O7B)=Sof(O8B)=1-FVAR(1)
 Sof(N4A)=Sof(C28A)=Sof(O7A)=Sof(O8A)=FVAR(1)
6.a Me refined with riding coordinates:
 C27(H27A,H27B,H27C)
6.b Aromatic/amide H refined with riding coordinates:
 C1(H1), C2(H2), C4(H4), C5(H5), C7(H7), C10(H10), C11(H11), C13(H13),
 C14(H14), C16(H16), C25(H25), C20(H20), C22(H22), C19(H19), C23(H23)
6.c Idealised Me refined as rotating group:
 C9(H9A,H9B,H9C), C18(H18A,H18B,H18C)
;
_olex2_submission_special_instructions 'No special instructions were received'

loop_
_space_group_symop_operation_xyz
'x, y, z'
'-y, x-y, z+2/3'
'-x+y, -x, z+1/3'
'x-y, -y, -z+1/3'
'-x, -x+y, -z+2/3'
'y, x, -z'

loop_
_atom_site_label
_atom_site_type_symbol
_atom_site_fract_x
_atom_site_fract_y
_atom_site_fract_z
_atom_site_U_iso_or_equiv
_atom_site_adp_type
_atom_site_occupancy
_atom_site_site_symmetry_order
_atom_site_calc_flag
_atom_site_refinement_flags_posn
_atom_site_refinement_flags_adp
_atom_site_refinement_flags_occupancy
_atom_site_disorder_assembly
_atom_site_disorder_group
C1 C 0.3136(7) 0.5715(7) 0.24508(19) 0.0272(16) Uani 1 1 d . . . . .
H1 H 0.2858 0.6272 0.2478 0.033 Uiso 1 1 calc R . . . .
C2 C 0.3809(7) 0.5587(7) 0.27183(18) 0.0235(15) Uani 1 1 d . . . . .
H2 H 0.3973 0.6047 0.2924 0.028 Uiso 1 1 calc R . . . .
C3 C 0.4224(6) 0.4793(6) 0.26787(17) 0.0213(14) Uani 1 1 d . . . . .
C4 C 0.4024(7) 0.4188(6) 0.23650(18) 0.0283(16) Uani 1 1 d . . . . .
H4 H 0.4361 0.3687 0.2323 0.034 Uiso 1 1 calc R . . . .
C5 C 0.3333(7) 0.4323(7) 0.21166(18) 0.0281(16) Uani 1 1 d . . . . .
H5 H 0.3170 0.3876 0.1909 0.034 Uiso 1 1 calc R . . . .
C6 C 0.4832(7) 0.4558(6) 0.29777(18) 0.0229(15) Uani 1 1 d . . . . .
C7 C 0.5689(7) 0.4217(7) 0.29194(18) 0.0273(16) Uani 1 1 d . . . . .
H7 H 0.5883 0.4139 0.2688 0.033 Uiso 1 1 calc R . . . .
C8 C 0.6283(6) 0.3983(6) 0.31870(18) 0.0221(14) Uani 1 1 d . . . . .
C9 C 0.7166(7) 0.3579(7) 0.31010(19) 0.0263(16) Uani 1 1 d . . . . .
H9A H 0.7797 0.3871 0.3277 0.040 Uiso 1 1 calc GR . . . .
H9B H 0.7531 0.3904 0.2876 0.040 Uiso 1 1 calc GR . . . .
H9C H 0.6747 0.2697 0.3093 0.040 Uiso 1 1 calc GR . . . .
C10 C 0.1987(6) -0.1139(7) 0.33057(19) 0.0246(15) Uani 1 1 d . . . . .
H10 H 0.2124 -0.1340 0.3081 0.029 Uiso 1 1 calc R . . . .
C11 C 0.2650(7) 0.0065(7) 0.34160(19) 0.0257(16) Uani 1 1 d . . . . .
H11 H 0.3229 0.0668 0.3268 0.031 Uiso 1 1 calc R . . . .
C12 C 0.2445(6) 0.0362(7) 0.37465(19) 0.0236(14) Uani 1 1 d . . . . .
C13 C 0.1560(7) -0.0546(7) 0.39425(19) 0.0300(16) Uani 1 1 d . . . . .
H13 H 0.1370 -0.0370 0.4164 0.036 Uiso 1 1 calc R . . . .
C14 C 0.0955(7) -0.1699(7) 0.38193(19) 0.0297(17) Uani 1 1 d . . . . .
H14 H 0.0355 -0.2313 0.3960 0.036 Uiso 1 1 calc R . . . .
C15 C 0.3230(6) 0.1593(6) 0.38766(18) 0.0220(14) Uani 1 1 d . . . . .
C16 C 0.3444(7) 0.1743(7) 0.42252(19) 0.0283(16) Uani 1 1 d . . . . .
H16 H 0.2930 0.1107 0.4376 0.034 Uiso 1 1 calc R . . . .
C17 C 0.4415(7) 0.2825(7) 0.43711(19) 0.0263(16) Uani 1 1 d . . . . .
C18 C 0.4638(8) 0.2863(8) 0.47540(19) 0.0341(18) Uani 1 1 d . . . . .
H18A H 0.5508 0.3277 0.4798 0.051 Uiso 1 1 calc GR . . . .
H18B H 0.4264 0.2039 0.4844 0.051 Uiso 1 1 calc GR . . . .
H18C H 0.4288 0.3297 0.4869 0.051 Uiso 1 1 calc GR . . . .
C24 C 0.3436(6) 0.4922(6) 0.41851(17) 0.0202(14) Uani 1 1 d . . . . .
C25 C 0.4494(7) 0.5892(7) 0.43185(18) 0.0241(15) Uani 1 1 d . . . . .
H25 H 0.4437 0.6283 0.4520 0.029 Uiso 1 1 calc R . . . .
C26 C 0.5631(7) 0.6313(7) 0.41688(19) 0.0270(16) Uani 1 1 d . . . . .
C27 C 0.6726(8) 0.7371(9) 0.4328(2) 0.042(2) Uani 1 1 d . . . . .
H27A H 0.6483 0.7644 0.4533 0.064 Uiso 1 1 calc R . . . .
H27B H 0.7310 0.7125 0.4394 0.064 Uiso 1 1 calc R . . . .
H27C H 0.7095 0.8031 0.4161 0.064 Uiso 1 1 calc R . . . .
Br1 Br 0.05835(8) -0.43516(8) 0.28370(2) 0.0375(2) Uani 1 1 d . . . . .
Br2 Br 0.18710(7) 0.70000(8) 0.17658(2) 0.0372(2) Uani 1 1 d . . . . .
Br3 Br 0.15770(8) 0.39648(9) 0.13259(2) 0.0431(3) Uani 1 1 d . . . . .
Fe1 Fe 0.47836(9) 0.41955(9) 0.37315(2) 0.0203(2) Uani 1 1 d . . . . .
Zn1 Zn 0.16338(8) 0.50624(8) 0.18221(2) 0.0277(2) Uani 1 1 d . . . . .
Zn2 Zn 0.0000 -0.37291(9) 0.3333 0.0242(3) Uani 1 2 d S T P . .
N1 N 0.2875(5) 0.5068(6) 0.21567(15) 0.0246(13) Uani 1 1 d . . . . .
N2 N 0.1179(6) -0.2000(6) 0.35043(15) 0.0257(13) Uani 1 1 d . . . . .
O1 O 0.4474(5) 0.4696(5) 0.32745(12) 0.0242(11) Uani 1 1 d . . . . .
O2 O 0.6118(4) 0.4077(4) 0.35058(12) 0.0230(10) Uani 1 1 d . . . . .
O3 O 0.3727(5) 0.2442(5) 0.36464(12) 0.0264(11) Uani 1 1 d . . . . .
O4 O 0.5112(4) 0.3757(4) 0.42010(12) 0.0236(10) Uani 1 1 d . . . . .
O5 O 0.3380(4) 0.4268(4) 0.39295(11) 0.0206(10) Uani 1 1 d . . . . .
O6 O 0.5821(5) 0.5873(4) 0.39010(12) 0.0230(10) Uani 1 1 d . . . . .
N4A N 0.1277(15) 0.2162(15) 0.2960(3) 0.099(5) Uiso 0.54(2) 1 d D . . A 1
C28A C 0.145(3) 0.313(2) 0.3199(6) 0.099(5) Uiso 0.54(2) 1 d D . . A 1
O7A O 0.0301(15) 0.1424(18) 0.2838(5) 0.099(5) Uiso 0.54(2) 1 d D . . A 1
O8A O 0.2132(11) 0.2079(17) 0.2879(5) 0.099(5) Uiso 0.54(2) 1 d D . . A 1
N4B N 0.10464(13) 0.17158(10) 0.29283(16) 0.154(10) Uiso 0.46(2) 1 d D . . A 2
C28B C 0.1452(4) 0.1815(3) 0.2576(3) 0.154(10) Uiso 0.46(2) 1 d D . . A 2
O7B O -0.0037(4) 0.0913(3) 0.2956(4) 0.154(10) Uiso 0.46(2) 1 d D . . A 2
O8B O 0.1648(3) 0.2306(2) 0.3157(3) 0.154(10) Uiso 0.46(2) 1 d D . . A 2
C21 C 0.2243(6) 0.4590(7) 0.43407(17) 0.0223(14) Uani 1 1 d . . . . .
C20 C 0.1991(7) 0.5447(7) 0.44726(17) 0.0242(15) Uani 1 1 d . . . . .
H20 H 0.2596 0.6273 0.4476 0.029 Uiso 1 1 calc R . . . .
C22 C 0.1350(7) 0.3395(7) 0.43468(19) 0.0269(16) Uani 1 1 d . . . . .
H22 H 0.1484 0.2788 0.4253 0.032 Uiso 1 1 calc R . . . .
C19 C 0.0848(6) 0.5086(7) 0.45994(17) 0.0230(15) Uani 1 1 d . . . . .
H19 H 0.0668 0.5680 0.4678 0.028 Uiso 1 1 calc R . . . .
C23 C 0.0233(7) 0.3098(7) 0.4496(2) 0.0297(17) Uani 1 1 d . . . . .
H23 H -0.0372 0.2274 0.4513 0.036 Uiso 1 1 calc R . . . .
N3 N -0.0003(5) 0.3927(6) 0.46139(15) 0.0244(13) Uani 1 1 d . . . . .

loop_
_atom_site_aniso_label
_atom_site_aniso_U_11
_atom_site_aniso_U_22
_atom_site_aniso_U_33
_atom_site_aniso_U_23
_atom_site_aniso_U_13
_atom_site_aniso_U_12
C1 0.020(4) 0.028(4) 0.028(4) 0.003(3) 0.002(3) 0.009(3)
C2 0.026(4) 0.027(4) 0.017(3) 0.000(3) -0.001(3) 0.013(3)
C3 0.019(3) 0.026(3) 0.017(3) 0.002(3) 0.000(3) 0.010(3)
C4 0.034(4) 0.032(4) 0.025(4) -0.003(3) 0.003(3) 0.021(4)
C5 0.032(4) 0.034(4) 0.018(4) -0.005(3) 0.000(3) 0.016(3)
C6 0.027(4) 0.023(4) 0.019(3) 0.001(3) -0.001(3) 0.013(3)
C7 0.033(4) 0.034(4) 0.016(3) 0.000(3) 0.003(3) 0.017(3)
C8 0.025(4) 0.018(3) 0.022(4) -0.002(3) 0.003(3) 0.010(3)
C9 0.022(4) 0.034(4) 0.023(4) -0.006(3) 0.000(3) 0.013(3)
C10 0.023(4) 0.030(4) 0.023(4) -0.002(3) -0.001(3) 0.015(3)
C11 0.026(4) 0.026(4) 0.024(4) -0.001(3) 0.004(3) 0.011(3)
C12 0.022(3) 0.023(4) 0.027(4) 0.000(3) 0.001(3) 0.011(3)
C13 0.036(4) 0.031(4) 0.022(4) -0.001(3) 0.004(3) 0.016(4)
C14 0.026(4) 0.028(4) 0.025(4) -0.001(3) 0.003(3) 0.006(3)
C15 0.021(3) 0.023(4) 0.024(4) 0.003(3) 0.005(3) 0.014(3)
C16 0.031(4) 0.026(4) 0.023(4) 0.003(3) 0.001(3) 0.011(3)
C17 0.030(4) 0.033(4) 0.020(4) 0.000(3) -0.002(3) 0.019(3)
C18 0.033(4) 0.043(5) 0.021(4) 0.003(3) -0.002(3) 0.015(4)
C24 0.022(3) 0.025(4) 0.017(3) 0.006(3) 0.003(3) 0.015(3)
C25 0.026(4) 0.029(4) 0.020(3) -0.006(3) 0.003(3) 0.015(3)
C26 0.030(4) 0.027(4) 0.024(4) -0.001(3) 0.002(3) 0.015(3)
C27 0.028(4) 0.040(5) 0.046(5) -0.015(4) 0.005(4) 0.008(4)
Br1 0.0324(4) 0.0536(5) 0.0328(4) -0.0146(4) -0.0065(3) 0.0263(4)
Br2 0.0285(4) 0.0373(5) 0.0377(5) 0.0128(4) -0.0020(3) 0.0103(3)
Br3 0.0277(4) 0.0592(6) 0.0284(4) -0.0115(4) -0.0008(3) 0.0113(4)
Fe1 0.0242(5) 0.0223(5) 0.0167(5) 0.0004(4) 0.0019(4) 0.0133(4)
Zn1 0.0197(4) 0.0357(5) 0.0215(4) 0.0045(3) 0.0002(3) 0.0093(4)
Zn2 0.0222(6) 0.0255(4) 0.0238(6) -0.0010(2) -0.0019(5) 0.0111(3)
N1 0.019(3) 0.029(3) 0.018(3) 0.000(2) -0.002(2) 0.007(3)
N2 0.025(3) 0.027(3) 0.024(3) -0.001(3) 0.000(2) 0.012(3)
O1 0.032(3) 0.028(3) 0.018(2) 0.002(2) 0.004(2) 0.019(2)
O2 0.027(3) 0.025(3) 0.021(2) -0.0019(19) 0.001(2) 0.016(2)
O3 0.034(3) 0.026(3) 0.022(2) -0.002(2) 0.000(2) 0.017(2)
O4 0.025(3) 0.022(2) 0.024(3) 0.002(2) 0.001(2) 0.012(2)
O5 0.023(2) 0.022(2) 0.018(2) -0.0021(19) 0.0000(19) 0.012(2)
O6 0.024(3) 0.023(2) 0.020(2) 0.001(2) 0.006(2) 0.011(2)
C21 0.022(4) 0.026(4) 0.018(3) 0.002(3) 0.001(3) 0.010(3)
C20 0.022(3) 0.031(4) 0.018(3) -0.001(3) -0.002(3) 0.012(3)
C22 0.028(4) 0.026(4) 0.027(4) -0.002(3) 0.006(3) 0.014(3)
C19 0.024(4) 0.029(4) 0.016(3) -0.004(3) -0.001(3) 0.014(3)
C23 0.024(4) 0.025(4) 0.034(4) 0.002(3) 0.008(3) 0.008(3)
N3 0.019(3) 0.032(3) 0.019(3) -0.001(2) 0.003(2) 0.011(3)

loop_
_atom_type_symbol
_atom_type_description
_atom_type_scat_dispersion_real
_atom_type_scat_dispersion_imag
_atom_type_scat_source
C C 0.0033 0.0016 'International Tables Vol C Tables 4.2.6.8 and 6.1.1.4'
H H 0.0000 0.0000 'International Tables Vol C Tables 4.2.6.8 and 6.1.1.4'
Br Br -0.2901 2.4595 'International Tables Vol C Tables 4.2.6.8 and 6.1.1.4'
Fe Fe 0.3463 0.8444 'International Tables Vol C Tables 4.2.6.8 and 6.1.1.4'
N N 0.0061 0.0033 'International Tables Vol C Tables 4.2.6.8 and 6.1.1.4'
O O 0.0106 0.0060 'International Tables Vol C Tables 4.2.6.8 and 6.1.1.4'
Zn Zn 0.2839 1.4301 'International Tables Vol C Tables 4.2.6.8 and 6.1.1.4'

loop_
_geom_angle_atom_site_label_1
_geom_angle_atom_site_label_2
_geom_angle_atom_site_label_3
_geom_angle
_geom_angle_site_symmetry_1
_geom_angle_site_symmetry_3
C2 C1 H1 119.0 . .
N1 C1 H1 119.0 . .
N1 C1 C2 122.0(7) . .
C1 C2 H2 120.3 . .
C3 C2 C1 119.3(7) . .
C3 C2 H2 120.3 . .
C2 C3 C4 118.5(6) . .
C2 C3 C6 119.5(6) . .
C4 C3 C6 121.9(6) . .
C3 C4 H4 120.3 . .
C5 C4 C3 119.4(7) . .
C5 C4 H4 120.3 . .
C4 C5 H5 118.7 . .
N1 C5 C4 122.6(7) . .
N1 C5 H5 118.7 . .
C7 C6 C3 120.4(6) . .
O1 C6 C3 113.9(6) . .
O1 C6 C7 125.7(7) . .
C6 C7 H7 118.5 . .
C6 C7 C8 123.0(7) . .
C8 C7 H7 118.5 . .
C7 C8 C9 119.5(6) . .
O2 C8 C7 124.4(7) . .
O2 C8 C9 116.1(6) . .
C8 C9 H9A 109.5 . .
C8 C9 H9B 109.5 . .
C8 C9 H9C 109.5 . .
H9A C9 H9B 109.5 . .
H9A C9 H9C 109.5 . .
H9B C9 H9C 109.5 . .
C11 C10 H10 119.0 . .
N2 C10 H10 119.0 . .
N2 C10 C11 122.1(7) . .
C10 C11 H11 120.5 . .
C12 C11 C10 119.0(7) . .
C12 C11 H11 120.5 . .
C11 C12 C15 119.0(7) . .
C13 C12 C11 117.6(7) . .
C13 C12 C15 123.2(7) . .
C12 C13 H13 119.9 . .
C14 C13 C12 120.1(7) . .
C14 C13 H13 119.9 . .
C13 C14 H14 118.8 . .
N2 C14 C13 122.5(7) . .
N2 C14 H14 118.8 . .
C16 C15 C12 117.9(7) . .
O3 C15 C12 116.5(6) . .
O3 C15 C16 125.4(7) . .
C15 C16 H16 118.7 . .
C15 C16 C17 122.6(7) . .
C17 C16 H16 118.7 . .
C16 C17 C18 118.5(7) . .
O4 C17 C16 124.6(6) . .
O4 C17 C18 116.8(7) . .
C17 C18 H18A 109.5 . .
C17 C18 H18B 109.5 . .
C17 C18 H18C 109.5 . .
H18A C18 H18B 109.5 . .
H18A C18 H18C 109.5 . .
H18B C18 H18C 109.5 . .
C25 C24 C21 120.1(6) . .
O5 C24 C25 125.5(6) . .
O5 C24 C21 114.4(6) . .
C24 C25 H25 118.5 . .
C26 C25 C24 123.1(7) . .
C26 C25 H25 118.5 . .
C25 C26 C27 119.7(7) . .
O6 C26 C25 124.4(7) . .
O6 C26 C27 115.9(7) . .
C26 C27 H27A 109.5 . .
C26 C27 H27B 109.5 . .
C26 C27 H27C 109.5 . .
H27A C27 H27B 109.5 . .
H27A C27 H27C 109.5 . .
H27B C27 H27C 109.5 . .
O1 Fe1 O2 87.1(2) . .
O1 Fe1 O4 177.6(2) . .
O1 Fe1 O5 89.9(2) . .
O2 Fe1 O4 94.0(2) . .
O2 Fe1 O5 176.2(2) . .
O3 Fe1 O1 94.8(2) . .
O3 Fe1 O2 88.1(2) . .
O3 Fe1 O4 87.4(2) . .
O3 Fe1 O5 89.8(2) . .
O3 Fe1 O6 170.2(2) . .
O5 Fe1 O4 89.0(2) . .
O6 Fe1 O1 94.6(2) . .
O6 Fe1 O2 95.3(2) . .
O6 Fe1 O4 83.2(2) . .
O6 Fe1 O5 87.4(2) . .
Br2 Zn1 Br3 120.05(5) . .
N1 Zn1 Br2 111.33(18) . .
N1 Zn1 Br3 108.14(18) . .
N1 Zn1 N3 103.8(2) . 5
N3 Zn1 Br2 109.49(19) 5 .
N3 Zn1 Br3 102.50(18) 5 .
Br1 Zn2 Br1 120.07(7) . 5
N2 Zn2 Br1 116.18(17) 5 5
N2 Zn2 Br1 105.28(17) . 5
N2 Zn2 Br1 105.28(17) 5 .
N2 Zn2 Br1 116.18(17) . .
N2 Zn2 N2 90.2(3) 5 .
C1 N1 C5 117.9(6) . .
C1 N1 Zn1 119.4(5) . .
C5 N1 Zn1 122.2(5) . .
C10 N2 C14 118.6(6) . .
C10 N2 Zn2 123.7(5) . .
C14 N2 Zn2 116.7(5) . .
C6 O1 Fe1 127.7(5) . .
C8 O2 Fe1 128.6(5) . .
C15 O3 Fe1 127.1(5) . .
C17 O4 Fe1 126.2(5) . .
C24 O5 Fe1 124.9(4) . .
C26 O6 Fe1 125.5(5) . .
O7A N4A C28A 123.7(17) . .
O8A N4A C28A 119.0(17) . .
O8A N4A O7A 117.3(16) . .
O7B N4B C28B 110.8(8) . .
O8B N4B C28B 124.6(5) . .
O8B N4B O7B 124.6(9) . .
C20 C21 C24 122.3(7) . .
C22 C21 C24 119.1(7) . .
C22 C21 C20 118.6(7) . .
C21 C20 H20 120.3 . .
C19 C20 C21 119.5(7) . .
C19 C20 H20 120.3 . .
C21 C22 H22 120.9 . .
C21 C22 C23 118.3(7) . .
C23 C22 H22 120.9 . .
C20 C19 H19 119.2 . .
N3 C19 C20 121.7(7) . .
N3 C19 H19 119.2 . .
C22 C23 H23 118.8 . .
N3 C23 C22 122.3(7) . .
N3 C23 H23 118.8 . .
C19 N3 Zn1 120.1(5) . 5
C23 N3 Zn1 120.3(5) . 5
C23 N3 C19 119.5(6) . .

loop_
_geom_bond_atom_site_label_1
_geom_bond_atom_site_label_2
_geom_bond_distance
_geom_bond_site_symmetry_2
C1 H1 0.9500 .
C1 C2 1.410(10) .
C1 N1 1.351(10) .
C2 H2 0.9500 .
C2 C3 1.372(11) .
C3 C4 1.397(10) .
C3 C6 1.510(10) .
C4 H4 0.9500 .
C4 C5 1.377(11) .
C5 H5 0.9500 .
C5 N1 1.357(10) .
C6 C7 1.388(11) .
C6 O1 1.285(9) .
C7 H7 0.9500 .
C7 C8 1.406(11) .
C8 C9 1.499(10) .
C8 O2 1.271(8) .
C9 H9A 0.9800 .
C9 H9B 0.9800 .
C9 H9C 0.9800 .
C10 H10 0.9500 .
C10 C11 1.405(10) .
C10 N2 1.319(10) .
C11 H11 0.9500 .
C11 C12 1.400(10) .
C12 C13 1.378(11) .
C12 C15 1.473(10) .
C13 H13 0.9500 .
C13 C14 1.367(11) .
C14 H14 0.9500 .
C14 N2 1.355(10) .
C15 C16 1.375(10) .
C15 O3 1.301(9) .
C16 H16 0.9500 .
C16 C17 1.437(11) .
C17 C18 1.510(10) .
C17 O4 1.263(9) .
C18 H18A 0.9800 .
C18 H18B 0.9800 .
C18 H18C 0.9800 .
C24 C25 1.402(10) .
C24 O5 1.278(8) .
C24 C21 1.494(10) .
C25 H25 0.9500 .
C25 C26 1.402(10) .
C26 C27 1.513(11) .
C26 O6 1.264(9) .
C27 H27A 0.9800 .
C27 H27B 0.9800 .
C27 H27C 0.9800 .
Br1 Zn2 2.3459(10) .
Br2 Zn1 2.3561(13) .
Br3 Zn1 2.3644(13) .
Fe1 O1 1.992(5) .
Fe1 O2 1.994(5) .
Fe1 O3 1.988(5) .
Fe1 O4 2.012(5) .
Fe1 O5 2.001(5) .
Fe1 O6 1.991(5) .
Zn1 N1 2.051(6) .
Zn1 N3 2.060(6) 5
Zn2 Br1 2.3459(10) 5
Zn2 N2 2.070(6) .
Zn2 N2 2.070(6) 5
N4A C28A 1.471(12) .
N4A O7A 1.225(12) .
N4A O8A 1.195(12) .
N4B C28B 1.446(10) .
N4B O7B 1.252(4) .
N4B O8B 1.170(11) .
C21 C20 1.387(11) .
C21 C22 1.380(11) .
C20 H20 0.9500 .
C20 C19 1.387(10) .
C22 H22 0.9500 .
C22 C23 1.410(10) .
C19 H19 0.9500 .
C19 N3 1.334(10) .
C23 H23 0.9500 .
C23 N3 1.322(10) .
N3 Zn1 2.060(6) 5

loop_
_geom_torsion_atom_site_label_1
_geom_torsion_atom_site_label_2
_geom_torsion_atom_site_label_3
_geom_torsion_atom_site_label_4
_geom_torsion
_geom_torsion_site_symmetry_4
C1 C2 C3 C4 3.7(10) .
C1 C2 C3 C6 -173.7(7) .
C2 C1 N1 C5 -3.2(10) .
C2 C1 N1 Zn1 168.4(5) .
C2 C3 C4 C5 -5.5(10) .
C2 C3 C6 C7 -152.0(7) .
C2 C3 C6 O1 28.4(9) .
C3 C4 C5 N1 3.0(11) .
C3 C6 C7 C8 -179.8(7) .
C3 C6 O1 Fe1 167.5(5) .
C4 C3 C6 C7 30.6(11) .
C4 C3 C6 O1 -149.0(7) .
C4 C5 N1 C1 1.3(11) .
C4 C5 N1 Zn1 -170.0(6) .
C6 C3 C4 C5 171.9(7) .
C6 C7 C8 C9 177.9(7) .
C6 C7 C8 O2 -1.3(12) .
C7 C6 O1 Fe1 -12.1(11) .
C7 C8 O2 Fe1 15.2(10) .
C9 C8 O2 Fe1 -164.0(5) .
C10 C11 C12 C13 -2.5(11) .
C10 C11 C12 C15 173.3(6) .
C11 C10 N2 C14 2.5(11) .
C11 C10 N2 Zn2 170.5(5) .
C11 C12 C13 C14 3.0(12) .
C11 C12 C15 C16 -148.9(7) .
C11 C12 C15 O3 26.8(10) .
C12 C13 C14 N2 -0.8(13) .
C12 C15 C16 C17 163.6(7) .
C12 C15 O3 Fe1 177.8(5) .
C13 C12 C15 C16 26.7(11) .
C13 C12 C15 O3 -157.6(7) .
C13 C14 N2 C10 -2.0(11) .
C13 C14 N2 Zn2 -170.9(6) .
C15 C12 C13 C14 -172.7(7) .
C15 C16 C17 C18 -175.0(7) .
C15 C16 C17 O4 4.5(13) .
C16 C15 O3 Fe1 -6.9(10) .
C16 C17 O4 Fe1 20.1(11) .
C18 C17 O4 Fe1 -160.5(5) .
C24 C25 C26 C27 179.6(8) .
C24 C25 C26 O6 0.3(12) .
C24 C21 C20 C19 177.1(6) .
C24 C21 C22 C23 179.6(7) .
C25 C24 O5 Fe1 15.8(10) .
C25 C24 C21 C20 34.8(10) .
C25 C24 C21 C22 -146.7(7) .
C25 C26 O6 Fe1 -24.7(10) .
C27 C26 O6 Fe1 156.0(6) .
N1 C1 C2 C3 0.7(11) .
N2 C10 C11 C12 -0.2(11) .
O1 C6 C7 C8 -0.3(12) .
O3 C15 C16 C17 -11.6(12) .
O5 C24 C25 C26 4.3(12) .
O5 C24 C21 C20 -144.4(7) .
O5 C24 C21 C22 34.1(9) .
C21 C24 C25 C26 -174.8(7) .
C21 C24 O5 Fe1 -165.0(4) .
C21 C20 C19 N3 3.3(10) .
C21 C22 C23 N3 3.5(12) .
C20 C21 C22 C23 -1.9(11) .
C20 C19 N3 Zn1 174.4(5) 5
C20 C19 N3 C23 -1.8(11) .
C22 C21 C20 C19 -1.4(10) .
C22 C23 N3 Zn1 -177.9(6) 5
C22 C23 N3 C19 -1.7(12) .
